data_1008515
loop_
_publ_author_name
'Le Page, Y'
'Bordet, P'
'Marezio, M'

_publ_section_title 'Valence ordering in V~5~O~9~ below 120K'
_journal_coden_ASTM JSSCBI
_journal_name_full 'Journal of Solid State Chemistry'
_journal_page_first 380
_journal_page_last 385
_journal_paper_doi 10.1016/0022-4596(91)90346-J
_journal_volume 92
_journal_year 1991
_chemical_formula_structural 'V5 O9'
_chemical_formula_sum 'O9 V5'
_chemical_name_systematic 'Vanadium oxide (5/9)'
_space_group_IT_number 2
_symmetry_cell_setting triclinic
_symmetry_Int_Tables_number 2
_symmetry_space_group_name_Hall '-P 1'
_symmetry_space_group_name_H-M 'P -1'
_cell_angle_alpha 91.98(2)
_cell_angle_beta 108.34(2)
_cell_angle_gamma 110.39(2)
_cell_formula_units_Z 4
_cell_length_a 7.0050(15)
_cell_length_b 8.3629(15)
_cell_length_c 10.9833(17)
_cell_volume 564.9
_refine_ls_R_factor_all 0.027
_cod_database_code 1008515

loop_
_symmetry_equiv_pos_as_xyz
x,y,z
-x,-y,-z

loop_
_atom_site_label
_atom_site_type_symbol
_atom_site_symmetry_multiplicity
_atom_site_Wyckoff_symbol
_atom_site_fract_x
_atom_site_fract_y
_atom_site_fract_z
_atom_site_occupancy
_atom_site_attached_hydrogens
_atom_site_calc_flag
V1 V3+ 2 i 0.74760(5) 0.00644(4) 0.75577(3) 1. 0 d
V2 V3+ 2 i 0.58784(5) 0.78814(4) 0.93148(3) 1. 0 d
V3 V4+ 2 i 0.43164(5) 0.56995(4) 0.11640(3) 1. 0 d
V4 V4+ 2 i 0.24718(5) 0.99531(4) 0.75262(3) 1. 0 d
V5 V4+ 2 i 0.09433(5) 0.79979(4) 0.91712(3) 1. 0 d
V6 V4+ 2 i 0.93607(5) 0.57808(4) 0.11016(3) 1. 0 d
V7 V3+ 2 i 0.93144(5) 0.21598(4) 0.57272(3) 1. 0 d
V8 V3+ 2 i 0.06263(5) 0.42146(4) 0.39242(3) 1. 0 d
V9 V4+ 2 i 0.40830(5) 0.19497(4) 0.56580(3) 1. 0 d
V10 V4+ 2 i 0.56156(5) 0.40927(4) 0.39304(3) 1. 0 d
O1 O2- 2 i 0.48842(22) 0.91514(16) 0.29485(13) 1. 0 d
O2 O2- 2 i 0.30436(21) 0.67990(16) 0.45289(13) 1. 0 d
O3 O2- 2 i 0.35492(21) 0.86954(16) 0.87953(13) 1. 0 d
O4 O2- 2 i 0.17669(22) 0.63287(16) 0.04236(13) 1. 0 d
O5 O2- 2 i 0.20374(22) 0.96731(16) 0.05821(13) 1. 0 d
O6 O2- 2 i 0.04505(22) 0.75165(16) 0.23477(13) 1. 0 d
O7 O2- 2 i 0.86631(21) 0.53543(16) 0.40540(13) 1. 0 d
O8 O2- 2 i 0.61988(22) 0.79688(16) 0.11262(13) 1. 0 d
O9 O2- 2 i 0.47675(22) 0.57386(16) 0.28102(13) 1. 0 d
O10 O2- 2 i 0.01656(22) 0.07691(16) 0.20866(13) 1. 0 d
O11 O2- 2 i 0.19417(21) 0.32441(16) 0.04700(13) 1. 0 d
O12 O2- 2 i 0.16692(22) 0.14495(16) 0.62349(13) 1. 0 d
O13 O2- 2 i 0.32586(22) 0.36767(16) 0.46044(13) 1. 0 d
O14 O2- 2 i 0.28420(22) 0.02054(16) 0.43551(13) 1. 0 d
O15 O2- 2 i 0.45526(22) 0.24202(16) 0.26453(13) 1. 0 d
O16 O2- 2 i 0.62805(21) 0.46083(16) 0.09261(13) 1. 0 d
O17 O2- 2 i 0.87117(22) 0.18480(16) 0.38572(13) 1. 0 d
O18 O2- 2 i 0.00911(22) 0.41016(16) 0.21031(13) 1. 0 d

loop_
_atom_type_symbol
_atom_type_oxidation_number
V3+ 3.200
V4+ 3.800
O2- -2.000
